data_7044511
loop_
_publ_author_name
'Behera, Jogendra Nath'
'Tiwari, Ranjay K.'
'Kumar, Jitendra'

_publ_section_title
;
 Organically-Templated Inorganic-Organic Hybrid Metal (Zn and Cd)
 Sulphite-Oxalates with Layered and Three-Dimensional Structures
;
_journal_name_full 'Dalton Trans.'
_journal_paper_doi 10.1039/C7DT03073H
_journal_year 2017
_chemical_formula_moiety 'C7  H17  N2  O10  S2  Zn2'
_chemical_formula_sum 'C7 H17 N2 O10 S2 Zn2'
_chemical_formula_weight 484.08
_chemical_name_systematic '[Zn2(SO3)2(C2O4)0.5(C6N2H13)].(H2O)2'
_space_group_crystal_system monoclinic
_space_group_IT_number 14
_space_group_name_Hall '-P 2ybc'
_space_group_name_H-M_alt 'P 1 21/c 1'
_symmetry_space_group_name_Hall '-P 2ybc'
_symmetry_space_group_name_H-M 'P 1 21/c 1'
_atom_sites_solution_hydrogens geom
_audit_creation_method SHELXL-2014/7
_audit_update_record
;
2017-09-27 deposited with the CCDC.
2017-10-23 downloaded from the CCDC.
;
_cell_angle_alpha 90
_cell_angle_beta 114.128(4)
_cell_angle_gamma 90
_cell_formula_units_Z 4
_cell_length_a 8.6184(7)
_cell_length_b 23.503(2)
_cell_length_c 8.0444(7)
_cell_measurement_reflns_used 4524
_cell_measurement_temperature 296(2)
_cell_measurement_theta_max 30.5
_cell_measurement_theta_min 2.6
_cell_volume 1487.1(2)
_computing_cell_refinement 'Bruker SAINT'
_computing_data_collection 'Bruker APEX2'
_computing_data_reduction 'Bruker SAINT'
_computing_molecular_graphics 'Ortep for Windows (Farrugia, 2012)'
_computing_publication_material 'WinGX publication routines (Farrugia, 2012)'
_computing_structure_refinement 'SHELXL-2014/7 (Sheldrick, 2014)'
_computing_structure_solution 'SHELXT-2014 (Sheldrick, 2014)'
_diffrn_ambient_temperature 296(2)
_diffrn_measured_fraction_theta_full 0.994
_diffrn_measured_fraction_theta_max 0.994
_diffrn_measurement_device_type 'Bruker APEX-II CCD'
_diffrn_measurement_method '\f and \w scans'
_diffrn_radiation_type MoK\a
_diffrn_radiation_wavelength 0.71073
_diffrn_reflns_av_R_equivalents 0.0361
_diffrn_reflns_av_unetI/netI 0.0275
_diffrn_reflns_Laue_measured_fraction_full 0.994
_diffrn_reflns_Laue_measured_fraction_max 0.994
_diffrn_reflns_limit_h_max 11
_diffrn_reflns_limit_h_min -12
_diffrn_reflns_limit_k_max 33
_diffrn_reflns_limit_k_min -33
_diffrn_reflns_limit_l_max 11
_diffrn_reflns_limit_l_min -11
_diffrn_reflns_number 25327
_diffrn_reflns_point_group_measured_fraction_full 0.994
_diffrn_reflns_point_group_measured_fraction_max 0.994
_diffrn_reflns_theta_full 25.242
_diffrn_reflns_theta_max 30.537
_diffrn_reflns_theta_min 2.590
_exptl_absorpt_coefficient_mu 3.561
_exptl_absorpt_correction_T_max 0.7461
_exptl_absorpt_correction_T_min 0.5414
_exptl_absorpt_correction_type multi-scan
_exptl_absorpt_process_details sadabs
_exptl_crystal_colour colorless
_exptl_crystal_density_diffrn 2.162
_exptl_crystal_density_method 'not measured'
_exptl_crystal_description needle
_exptl_crystal_F_000 980
_exptl_crystal_size_max 0.25
_exptl_crystal_size_mid 0.22
_exptl_crystal_size_min 0.19
_refine_diff_density_max 0.589
_refine_diff_density_min -0.578
_refine_diff_density_rms 0.081
_refine_ls_extinction_coef 0.0021(3)
_refine_ls_extinction_expression Fc^*^=kFc[1+0.001xFc^2^\l^3^/sin(2\q)]^-1/4^
_refine_ls_extinction_method 'SHELXL-2014/7 (Sheldrick 2014'
_refine_ls_goodness_of_fit_ref 1.048
_refine_ls_hydrogen_treatment constr
_refine_ls_matrix_type full
_refine_ls_number_parameters 209
_refine_ls_number_reflns 4524
_refine_ls_number_restraints 0
_refine_ls_restrained_S_all 1.048
_refine_ls_R_factor_all 0.0317
_refine_ls_R_factor_gt 0.0254
_refine_ls_shift/su_max 0.002
_refine_ls_shift/su_mean 0.000
_refine_ls_structure_factor_coef Fsqd
_refine_ls_weighting_details 'w=1/[\s^2^(Fo^2^)+(0.0305P)^2^+0.7605P] where P=(Fo^2^+2Fc^2^)/3'
_refine_ls_weighting_scheme calc
_refine_ls_wR_factor_gt 0.0629
_refine_ls_wR_factor_ref 0.0651
_reflns_Friedel_coverage 0.000
_reflns_number_gt 3933
_reflns_number_total 4524
_reflns_threshold_expression 'I > 2\s(I)'
_cod_data_source_file c7dt03073h3.cif
_cod_data_source_block 1
_cod_database_code 7044511
_shelx_shelxl_version_number 2014/7
_shelx_space_group_comment
;
The symmetry employed for this shelxl refinement is uniquely defined
by the following loop, which should always be used as a source of
symmetry information in preference to the above space-group names.
They are only intended as comments.
;

loop_
_space_group_symop_operation_xyz
'x, y, z'
'-x, y+1/2, -z+1/2'
'-x, -y, -z'
'x, -y-1/2, z-1/2'

loop_
_atom_site_label
_atom_site_type_symbol
_atom_site_fract_x
_atom_site_fract_y
_atom_site_fract_z
_atom_site_U_iso_or_equiv
_atom_site_adp_type
_atom_site_occupancy
_atom_site_site_symmetry_order
_atom_site_calc_flag
_atom_site_refinement_flags_posn
_atom_site_refinement_flags_adp
Zn1 Zn 0.34483(2) 0.10220(2) 0.87313(3) 0.01876(6) Uani 1 1 d . .
Zn2 Zn 0.51557(3) 0.24210(2) 0.51518(3) 0.01993(7) Uani 1 1 d . .
S2 S 0.65845(5) 0.15980(2) 0.85067(6) 0.01679(9) Uani 1 1 d . .
S1 S 0.28647(5) 0.18826(2) 1.14648(6) 0.01950(9) Uani 1 1 d . .
N2 N -0.16039(19) 0.13417(8) 0.3548(2) 0.0249(3) Uani 1 1 d . .
H2 H -0.2645 0.1412 0.2454 0.030 Uiso 1 1 calc R U
N1 N 0.10926(18) 0.11637(6) 0.6383(2) 0.0175(3) Uani 1 1 d . .
O1 O 0.27275(18) 0.12936(6) 1.0632(2) 0.0274(3) Uani 1 1 d . .
O4 O 0.47125(17) 0.14310(7) 0.75253(19) 0.0301(3) Uani 1 1 d . .
O7 O 0.57619(16) 0.06776(6) 1.07390(19) 0.0252(3) Uani 1 1 d . .
O5 O 0.68395(16) 0.20094(6) 0.71894(18) 0.0230(3) Uani 1 1 d . .
O3 O 0.46229(18) 0.19021(6) 0.30517(19) 0.0278(3) Uani 1 1 d . .
O6 O 0.66776(17) 0.19512(6) 1.01375(18) 0.0251(3) Uani 1 1 d . .
O2 O 0.30137(17) 0.22879(6) 1.0056(2) 0.0264(3) Uani 1 1 d . .
C1 C 0.5786(2) 0.01496(8) 1.0711(2) 0.0188(3) Uani 1 1 d . .
C5 C -0.2017(2) 0.09842(9) 0.4841(3) 0.0278(4) Uani 1 1 d . .
H5A H -0.2513 0.0627 0.4268 0.033 Uiso 1 1 calc R U
H5B H -0.2831 0.1179 0.5189 0.033 Uiso 1 1 calc R U
C3 C -0.0352(2) 0.10366(10) 0.3024(3) 0.0286(4) Uani 1 1 d . .
H3A H -0.0106 0.1260 0.2146 0.034 Uiso 1 1 calc R U
H3B H -0.0811 0.0672 0.2477 0.034 Uiso 1 1 calc R U
C4 C -0.0374(2) 0.08738(10) 0.6522(3) 0.0311(5) Uani 1 1 d . .
H4A H -0.0504 0.1008 0.7598 0.037 Uiso 1 1 calc R U
H4B H -0.0159 0.0468 0.6656 0.037 Uiso 1 1 calc R U
C6 C 0.0707(3) 0.17777(9) 0.6126(3) 0.0357(5) Uani 1 1 d . .
H6A H 0.1666 0.1976 0.6057 0.043 Uiso 1 1 calc R U
H6B H 0.0545 0.1924 0.7171 0.043 Uiso 1 1 calc R U
C2 C 0.1269(3) 0.09485(11) 0.4750(3) 0.0335(5) Uani 1 1 d . .
H2A H 0.1537 0.0546 0.4902 0.040 Uiso 1 1 calc R U
H2B H 0.2205 0.1143 0.4618 0.040 Uiso 1 1 calc R U
C7 C -0.0872(3) 0.18961(9) 0.4413(3) 0.0332(5) Uani 1 1 d . .
H7A H -0.1696 0.2103 0.4714 0.040 Uiso 1 1 calc R U
H7B H -0.0583 0.2126 0.3578 0.040 Uiso 1 1 calc R U
O8 O 0.30275(16) 0.01655(6) 0.8265(2) 0.0270(3) Uani 1 1 d . .
O1W O 0.8489(7) -0.02300(13) 0.8584(6) 0.1420(19) Uani 1 1 d . .
O2W O 0.5723(7) 0.02663(18) 0.6398(8) 0.165(2) Uani 1 1 d . .

loop_
_atom_site_aniso_label
_atom_site_aniso_U_11
_atom_site_aniso_U_22
_atom_site_aniso_U_33
_atom_site_aniso_U_23
_atom_site_aniso_U_13
_atom_site_aniso_U_12
Zn1 0.01809(10) 0.01648(11) 0.01661(11) 0.00054(8) 0.00189(8) -0.00033(7)
Zn2 0.02143(11) 0.02014(12) 0.01528(11) -0.00139(8) 0.00452(8) 0.00019(8)
S2 0.01717(18) 0.0168(2) 0.01436(19) 0.00102(15) 0.00440(15) 0.00226(15)
S1 0.02109(19) 0.0200(2) 0.0175(2) -0.00330(16) 0.00799(16) -0.00144(16)
N2 0.0191(7) 0.0306(9) 0.0169(8) 0.0012(7) -0.0009(6) 0.0031(6)
N1 0.0166(6) 0.0167(7) 0.0150(7) 0.0000(5) 0.0021(5) -0.0002(5)
O1 0.0369(7) 0.0211(7) 0.0245(7) -0.0070(6) 0.0128(6) -0.0054(6)
O4 0.0214(6) 0.0423(9) 0.0199(7) 0.0046(6) 0.0016(5) -0.0102(6)
O7 0.0228(6) 0.0162(6) 0.0251(7) 0.0007(5) -0.0018(5) -0.0003(5)
O5 0.0219(6) 0.0280(7) 0.0181(7) 0.0064(5) 0.0071(5) 0.0000(5)
O3 0.0299(7) 0.0288(8) 0.0170(7) -0.0070(6) 0.0019(6) 0.0030(6)
O6 0.0327(7) 0.0248(7) 0.0148(6) -0.0009(5) 0.0066(5) 0.0063(5)
O2 0.0246(6) 0.0276(7) 0.0235(7) 0.0043(6) 0.0062(6) -0.0034(5)
C1 0.0167(7) 0.0185(8) 0.0169(8) 0.0013(7) 0.0024(6) 0.0000(6)
C5 0.0186(8) 0.0364(12) 0.0242(10) -0.0010(8) 0.0045(7) -0.0021(8)
C3 0.0224(8) 0.0417(12) 0.0180(9) -0.0042(8) 0.0047(7) 0.0017(8)
C4 0.0200(8) 0.0399(12) 0.0283(11) 0.0127(9) 0.0048(8) -0.0022(8)
C6 0.0373(11) 0.0172(10) 0.0308(12) -0.0003(8) -0.0082(9) 0.0018(8)
C2 0.0242(9) 0.0534(15) 0.0174(10) -0.0043(9) 0.0028(8) 0.0116(9)
C7 0.0330(10) 0.0215(10) 0.0313(12) 0.0045(8) -0.0010(9) 0.0056(8)
O8 0.0218(6) 0.0175(6) 0.0270(8) 0.0008(6) -0.0051(5) 0.0009(5)
O1W 0.286(5) 0.0524(17) 0.191(4) -0.006(2) 0.204(4) -0.018(2)
O2W 0.208(5) 0.101(3) 0.256(6) -0.016(3) 0.167(5) -0.007(3)

loop_
_atom_type_symbol
_atom_type_description
_atom_type_scat_dispersion_real
_atom_type_scat_dispersion_imag
_atom_type_scat_source
C C 0.0033 0.0016 'International Tables Vol C Tables 4.2.6.8 and 6.1.1.4'
H H 0.0000 0.0000 'International Tables Vol C Tables 4.2.6.8 and 6.1.1.4'
N N 0.0061 0.0033 'International Tables Vol C Tables 4.2.6.8 and 6.1.1.4'
O O 0.0106 0.0060 'International Tables Vol C Tables 4.2.6.8 and 6.1.1.4'
S S 0.1246 0.1234 'International Tables Vol C Tables 4.2.6.8 and 6.1.1.4'
Zn Zn 0.2839 1.4301 'International Tables Vol C Tables 4.2.6.8 and 6.1.1.4'

loop_
_geom_angle_atom_site_label_1
_geom_angle_atom_site_label_2
_geom_angle_atom_site_label_3
_geom_angle
_geom_angle_site_symmetry_1
_geom_angle_site_symmetry_3
O1 Zn1 O4 129.22(7) . .
O1 Zn1 O8 111.72(6) . .
O4 Zn1 O8 118.58(7) . .
O1 Zn1 O7 91.65(6) . .
O4 Zn1 O7 91.37(6) . .
O8 Zn1 O7 78.93(5) . .
O1 Zn1 N1 98.42(6) . .
O4 Zn1 N1 90.30(6) . .
O8 Zn1 N1 87.64(5) . .
O7 Zn1 N1 165.51(6) . .
O2 Zn2 O5 125.35(6) 4_565 .
O2 Zn2 O6 111.05(6) 4_565 4_565
O5 Zn2 O6 96.19(6) . 4_565
O2 Zn2 O3 107.36(6) 4_565 .
O5 Zn2 O3 104.22(6) . .
O6 Zn2 O3 112.20(6) 4_565 .
O5 S2 O6 106.38(8) . .
O5 S2 O4 103.10(8) . .
O6 S2 O4 104.89(8) . .
O1 S1 O2 104.83(8) . .
O1 S1 O3 105.46(8) . 1_556
O2 S1 O3 104.21(8) . 1_556
C5 N2 C7 110.10(17) . .
C5 N2 C3 109.44(17) . .
C7 N2 C3 109.58(16) . .
C2 N1 C6 108.09(18) . .
C2 N1 C4 108.20(17) . .
C6 N1 C4 108.08(17) . .
C2 N1 Zn1 108.93(11) . .
C6 N1 Zn1 110.51(11) . .
C4 N1 Zn1 112.90(12) . .
S1 O1 Zn1 129.96(9) . .
S2 O4 Zn1 123.20(9) . .
C1 O7 Zn1 112.38(11) . .
S2 O5 Zn2 129.43(8) . .
S1 O3 Zn2 122.34(8) 1_554 .
S2 O6 Zn2 127.51(8) . 4_566
S1 O2 Zn2 123.94(8) . 4_566
O7 C1 O8 126.27(17) . 3_657
O7 C1 C1 116.98(19) . 3_657
O8 C1 C1 116.8(2) 3_657 3_657
N2 C5 C4 108.33(15) . .
N2 C3 C2 107.85(16) . .
N1 C4 C5 111.44(17) . .
N1 C6 C7 111.96(17) . .
N1 C2 C3 112.00(16) . .
N2 C7 C6 108.37(16) . .
C1 O8 Zn1 114.96(12) 3_657 .

loop_
_geom_bond_atom_site_label_1
_geom_bond_atom_site_label_2
_geom_bond_distance
_geom_bond_site_symmetry_2
Zn1 O1 1.9766(14) .
Zn1 O4 1.9790(14) .
Zn1 O8 2.0527(14) .
Zn1 O7 2.1463(13) .
Zn1 N1 2.1602(14) .
Zn2 O2 1.9406(14) 4_565
Zn2 O5 1.9452(13) .
Zn2 O6 1.9773(14) 4_565
Zn2 O3 1.9795(14) .
S2 O5 1.5155(14) .
S2 O6 1.5267(14) .
S2 O4 1.5293(14) .
S1 O1 1.5214(14) .
S1 O2 1.5255(15) .
S1 O3 1.5318(14) 1_556
N2 C5 1.489(3) .
N2 C7 1.490(3) .
N2 C3 1.493(3) .
N1 C2 1.472(3) .
N1 C6 1.476(2) .
N1 C4 1.480(2) .
O7 C1 1.241(2) .
O3 S1 1.5318(14) 1_554
O6 Zn2 1.9773(14) 4_566
O2 Zn2 1.9405(14) 4_566
C1 O8 1.258(2) 3_657
C1 C1 1.540(3) 3_657
C5 C4 1.528(3) .
C3 C2 1.528(3) .
C6 C7 1.515(3) .
O8 C1 1.258(2) 3_657
